data_2312851
loop_
_publ_author_name
'Kuleczka, Bernadetta'
'Sacharczuk, Natalia'
'Olejniczak, Anna'
'Podsiad&#x142;o, Marcin'

_publ_section_title
;
 High-pressure crystal structure of n-hexylamine.
;
_journal_coeditor_code VP3043
_journal_issue 6
_journal_name_full 'Acta crystallographica. Section C, Structural chemistry'
_journal_paper_doi 10.1107/S2053229625004504
_journal_volume 81
_journal_year 2025
_chemical_formula_iupac 'C6 H15 N'
_chemical_formula_moiety 'C6 H15 N'
_chemical_formula_sum 'C6 H15 N'
_chemical_formula_weight 101.19
_chemical_name_systematic n-Hexylamine
_space_group_crystal_system orthorhombic
_space_group_IT_number 29
_space_group_name_Hall 'P 2c -2ac'
_space_group_name_H-M_alt 'P c a 21'
_atom_sites_solution_hydrogens mixed
_atom_sites_solution_primary dual
_audit_creation_method
;
Olex2 1.5
(compiled 2025.04.05 svn.rf049d14d for OlexSys, GUI svn.r7224)
;
_cell_angle_alpha 90
_cell_angle_beta 90
_cell_angle_gamma 90
_cell_formula_units_Z 4
_cell_length_a 6.9050(9)
_cell_length_b 17.549(7)
_cell_length_c 5.5212(13)
_cell_measurement_pressure 500000
_cell_measurement_reflns_used 598
_cell_measurement_temperature 295(2)
_cell_measurement_theta_max 17.7380
_cell_measurement_theta_min 3.7490
_cell_volume 669.0(3)
_computing_cell_refinement
;
CrysAlis PRO (Rigaku OD, 2022)
;
_computing_data_collection
;
CrysAlis PRO (Rigaku OD, 2022)
;
_computing_data_reduction
;
CrysAlis PRO (Rigaku OD, 2022)
;
_computing_molecular_graphics
;
Mercury (Macrae <i>et al.</i>,  2020)
;
_computing_publication_material
;
OLEX2 (Dolomanov <i>et al.</i>, 2009)
;
_computing_structure_refinement
;
SHELXL2018 (Sheldrick, 2015<i>b</i>)
;
_computing_structure_solution
;
SHELXT2018 (Sheldrick, 2015<i>a</i>)
;
_diffrn_ambient_temperature 295(2)
_diffrn_detector_area_resol_mean 16.2413
_diffrn_measured_fraction_theta_full 0.548
_diffrn_measured_fraction_theta_max 0.496
_diffrn_measurement_device_type 'Rigaku Xcalibur Eos'
_diffrn_measurement_method '\f- and \w-scans'
_diffrn_measurement_specimen_support 'diamond anvil cell'
_diffrn_radiation_type MoK\a
_diffrn_radiation_wavelength 0.71073
_diffrn_reflns_av_R_equivalents 0.0707
_diffrn_reflns_av_unetI/netI 0.0697
_diffrn_reflns_limit_h_max 9
_diffrn_reflns_limit_h_min -9
_diffrn_reflns_limit_k_max 16
_diffrn_reflns_limit_k_min -16
_diffrn_reflns_limit_l_max 6
_diffrn_reflns_limit_l_min -6
_diffrn_reflns_number 4308
_diffrn_reflns_theta_full 25.242
_diffrn_reflns_theta_max 28.136
_diffrn_reflns_theta_min 3.170
_exptl_absorpt_coefficient_mu 0.059
_exptl_absorpt_correction_T_max 1.00000
_exptl_absorpt_correction_T_min 0.57336
_exptl_absorpt_correction_type multi-scan
_exptl_absorpt_process_details
;
(CrysAlis PRO; Rigaku OD, 2022)
;
_exptl_crystal_colour colourless
_exptl_crystal_density_diffrn 1.005
_exptl_crystal_description disc
_exptl_crystal_F_000 232
_exptl_crystal_size_max 0.28
_exptl_crystal_size_mid 0.28
_exptl_crystal_size_min 0.27
_refine_diff_density_max 0.090
_refine_diff_density_min -0.092
_refine_ls_abs_structure_details
;
Flack <i>x</i> determined using 128 quotients [(I+)-(I-)]/[(I+)+(I-)]
(Parsons <i>et al.</i>,  2013)
;
_refine_ls_abs_structure_Flack -10.0(10)
_refine_ls_extinction_method none
_refine_ls_goodness_of_fit_ref 1.039
_refine_ls_hydrogen_treatment constr
_refine_ls_matrix_type full
_refine_ls_number_parameters 64
_refine_ls_number_reflns 832
_refine_ls_number_restraints 1
_refine_ls_restrained_S_all 1.038
_refine_ls_R_factor_all 0.1726
_refine_ls_R_factor_gt 0.0544
_refine_ls_shift/su_max 0.000
_refine_ls_shift/su_mean 0.000
_refine_ls_structure_factor_coef Fsqd
_refine_ls_weighting_details 'w=1/[\s^2^(Fo^2^)+(0.0376P)^2^] where P=(Fo^2^+2Fc^2^)/3'
_refine_ls_weighting_scheme calc
_refine_ls_wR_factor_gt 0.0871
_refine_ls_wR_factor_ref 0.1180
_reflns_number_gt 373
_reflns_number_total 832
_reflns_threshold_expression 'I > 2\s(I)'
_cod_data_source_file vp3043.cif
_cod_data_source_block hexylamine_0_50GPa
_cod_original_cell_volume 669.1(3)
_cod_database_code 2312851
_shelx_space_group_comment
;
The symmetry employed for this shelxl refinement is uniquely defined
by the following loop, which should always be used as a source of
symmetry information in preference to the above space-group names.
They are only intended as comments.
;

loop_
_space_group_symop_operation_xyz
'x, y, z'
'-x, -y, z+1/2'
'x+1/2, -y, z'
'-x+1/2, y, z+1/2'

loop_
_atom_site_type_symbol
_atom_site_label
_atom_site_fract_x
_atom_site_fract_y
_atom_site_fract_z
_atom_site_U_iso_or_equiv
_atom_site_adp_type
_atom_site_calc_flag
_atom_site_occupancy
_atom_site_disorder_assembly
_atom_site_disorder_group
N N1 0.5556(7) 0.0349(4) 0.9147(10) 0.0687(19) Uani d 1 . .
H H2 0.682796 0.038908 0.947803 0.082 Uiso d 1 . .
H H1 0.539765 0.010808 0.772063 0.082 Uiso d 1 . .
C C1 0.4704(8) 0.1102(6) 0.9009(13) 0.063(3) Uani d 1 . .
H H12 0.488877 0.134938 1.056331 0.076 Uiso calc 1 . .
H H11 0.332065 0.104265 0.877298 0.076 Uiso calc 1 . .
C C2 0.5449(8) 0.1627(6) 0.7081(12) 0.055(3) Uani d 1 . .
H H22 0.683900 0.167532 0.728087 0.066 Uiso calc 1 . .
H H21 0.522184 0.138989 0.551947 0.066 Uiso calc 1 . .
C C3 0.4591(6) 0.2410(7) 0.7031(12) 0.062(3) Uani d 1 . .
H H32 0.480115 0.264728 0.859597 0.075 Uiso calc 1 . .
H H31 0.320307 0.236485 0.679769 0.075 Uiso calc 1 . .
C C4 0.5394(8) 0.2926(5) 0.5096(13) 0.061(3) Uani d 1 . .
H H42 0.678221 0.297005 0.532398 0.074 Uiso calc 1 . .
H H41 0.517725 0.269072 0.352958 0.074 Uiso calc 1 . .
C C5 0.4533(8) 0.3714(5) 0.5061(12) 0.070(3) Uani d 1 . .
H H52 0.470541 0.394238 0.664685 0.084 Uiso calc 1 . .
H H51 0.315124 0.367130 0.477184 0.084 Uiso calc 1 . .
C C6 0.5390(8) 0.4243(5) 0.3177(16) 0.088(3) Uani d 1 . .
H H63 0.476617 0.473119 0.327290 0.132 Uiso calc 1 . .
H H62 0.675190 0.430265 0.347089 0.132 Uiso calc 1 . .
H H61 0.519522 0.403112 0.159285 0.132 Uiso calc 1 . .

loop_
_atom_site_aniso_label
_atom_site_aniso_U_11
_atom_site_aniso_U_22
_atom_site_aniso_U_33
_atom_site_aniso_U_12
_atom_site_aniso_U_13
_atom_site_aniso_U_23
N1 0.073(3) 0.079(7) 0.055(5) 0.004(3) 0.001(4) 0.003(3)
C1 0.059(3) 0.076(10) 0.054(7) -0.003(5) 0.000(5) 0.003(5)
C2 0.053(3) 0.055(11) 0.057(7) -0.001(5) -0.007(5) -0.002(5)
C3 0.048(3) 0.085(12) 0.054(7) 0.005(5) 0.001(5) -0.004(5)
C4 0.056(3) 0.078(11) 0.051(7) -0.002(4) -0.002(5) 0.004(4)
C5 0.071(4) 0.082(10) 0.057(7) -0.004(5) 0.001(5) 0.005(5)
C6 0.088(4) 0.099(12) 0.076(9) 0.008(5) -0.005(6) 0.012(5)

loop_
_atom_type_symbol
_atom_type_description
_atom_type_scat_dispersion_real
_atom_type_scat_dispersion_imag
_atom_type_scat_source
C C 0.0033 0.0016 'International Tables Vol C Tables 4.2.6.8 and 6.1.1.4'
H H 0.0000 0.0000 'International Tables Vol C Tables 4.2.6.8 and 6.1.1.4'
N N 0.0061 0.0033 'International Tables Vol C Tables 4.2.6.8 and 6.1.1.4'

loop_
_geom_angle_atom_site_label_1
_geom_angle_atom_site_label_2
_geom_angle_atom_site_label_3
_geom_angle_site_symmetry_1
_geom_angle_site_symmetry_3
_geom_angle
_geom_angle_publ_flag
H2 N1 H1 . . 109.5 ?
C1 N1 H2 . . 109.6 ?
C1 N1 H1 . . 109.4 ?
N1 C1 H12 . . 108.0 ?
N1 C1 H11 . . 108.0 ?
N1 C1 C2 . . 117.3(7) ?
H12 C1 H11 . . 107.2 ?
C2 C1 H12 . . 108.0 ?
C2 C1 H11 . . 108.0 ?
C1 C2 H22 . . 108.2 ?
C1 C2 H21 . . 108.2 ?
H22 C2 H21 . . 107.4 ?
C3 C2 C1 . . 116.2(7) ?
C3 C2 H22 . . 108.2 ?
C3 C2 H21 . . 108.2 ?
C2 C3 H32 . . 108.6 ?
C2 C3 H31 . . 108.6 ?
C2 C3 C4 . . 114.8(6) ?
H32 C3 H31 . . 107.5 ?
C4 C3 H32 . . 108.6 ?
C4 C3 H31 . . 108.6 ?
C3 C4 H42 . . 108.6 ?
C3 C4 H41 . . 108.6 ?
H42 C4 H41 . . 107.6 ?
C5 C4 C3 . . 114.6(7) ?
C5 C4 H42 . . 108.6 ?
C5 C4 H41 . . 108.6 ?
C4 C5 H52 . . 108.6 ?
C4 C5 H51 . . 108.6 ?
C4 C5 C6 . . 114.7(6) ?
H52 C5 H51 . . 107.6 ?
C6 C5 H52 . . 108.6 ?
C6 C5 H51 . . 108.6 ?
C5 C6 H63 . . 109.5 ?
C5 C6 H62 . . 109.5 ?
C5 C6 H61 . . 109.5 ?
H63 C6 H62 . . 109.5 ?
H63 C6 H61 . . 109.5 ?
H62 C6 H61 . . 109.5 ?

loop_
_geom_bond_atom_site_label_1
_geom_bond_atom_site_label_2
_geom_bond_site_symmetry_2
_geom_bond_distance
_geom_bond_publ_flag
N1 H2 . 0.9000 ?
N1 H1 . 0.9001 ?
N1 C1 . 1.449(9) ?
C1 H12 . 0.9700 ?
C1 H11 . 0.9700 ?
C1 C2 . 1.498(10) ?
C2 H22 . 0.9700 ?
C2 H21 . 0.9700 ?
C2 C3 . 1.497(12) ?
C3 H32 . 0.9700 ?
C3 H31 . 0.9700 ?
C3 C4 . 1.507(8) ?
C4 H42 . 0.9700 ?
C4 H41 . 0.9700 ?
C4 C5 . 1.506(8) ?
C5 H52 . 0.9700 ?
C5 H51 . 0.9700 ?
C5 C6 . 1.515(11) ?
C6 H63 . 0.9600 ?
C6 H62 . 0.9600 ?
C6 H61 . 0.9600 ?

loop_
_geom_torsion_atom_site_label_1
_geom_torsion_atom_site_label_2
_geom_torsion_atom_site_label_3
_geom_torsion_atom_site_label_4
_geom_torsion_site_symmetry_1
_geom_torsion_site_symmetry_2
_geom_torsion_site_symmetry_3
_geom_torsion_site_symmetry_4
_geom_torsion
_geom_torsion_publ_flag
N1 C1 C2 C3 . . . . -178.1(6) ?
C1 C2 C3 C4 . . . . 179.1(6) ?
C2 C3 C4 C5 . . . . -179.7(6) ?
C3 C4 C5 C6 . . . . 177.9(6) ?
